data_7114790
loop_
_publ_author_name
'Kim, Youngmee'
'Park, Seon-Mi'
'Nam, Wonwoo'
'Kim, Sung-Jin'

_publ_section_title
;
 Crystal structure of the two-dimensional framework
 [Mn(salen)]4n[Re6Te8(CN)6]n [salen =
 N,N&#x2032;-ethylenebis(salicylideneaminato)]
;
_journal_issue 16
_journal_name_full 'Chemical Communications'
_journal_page_first 1470
_journal_paper_doi 10.1039/b104276a
_journal_year 2001
_chemical_formula_sum 'C70 H56 Mn4 N14 O8 Re6 Te8'
_chemical_formula_weight 3579.05
_chemical_name_systematic
; 
? 
;
_space_group_IT_number 14
_symmetry_cell_setting monoclinic
_symmetry_space_group_name_Hall '-P 2yn'
_symmetry_space_group_name_H-M 'P 1 21/n 1'
_atom_sites_solution_hydrogens geom
_atom_sites_solution_primary direct
_atom_sites_solution_secondary difmap
_audit_creation_method SHELXL-97
_cell_angle_alpha 90.00
_cell_angle_beta 101.738(3)
_cell_angle_gamma 90.00
_cell_formula_units_Z 2
_cell_length_a 15.8104(7)
_cell_length_b 13.5732(7)
_cell_length_c 18.9822(5)
_cell_measurement_reflns_used 34426
_cell_measurement_temperature 150(1)
_cell_measurement_theta_max 26.03
_cell_measurement_theta_min 2.63
_cell_volume 3988.4(3)
_computing_cell_refinement 'Denzo-SMN (Otwinowski & Minor, 1997)'
_computing_data_collection 'KappaCCD server software (Nonius, 1997)'
_computing_data_reduction 'Denzo-SMN (Otwinowski & Minor, 1997)'
_computing_molecular_graphics 'Bruker SHELXTL V5.1'
_computing_publication_material 'Bruker SHELXTL V5.1'
_computing_structure_refinement 'Bruker SHELXTL V5.1'
_computing_structure_solution 'Bruker SHELXTL V5.1'
_diffrn_ambient_temperature 150(1)
_diffrn_measured_fraction_theta_full 0.997
_diffrn_measured_fraction_theta_max 0.997
_diffrn_measurement_device_type 'Nonius Kappa-CCD'
_diffrn_measurement_method '\f scans & \w scans with \k offsets'
_diffrn_radiation_monochromator graphite
_diffrn_radiation_source 'fine-focus sealed tube'
_diffrn_radiation_type MoK\a
_diffrn_radiation_wavelength 0.71073
_diffrn_reflns_av_R_equivalents 0.115
_diffrn_reflns_av_sigmaI/netI 0.0683
_diffrn_reflns_limit_h_max 19
_diffrn_reflns_limit_h_min -19
_diffrn_reflns_limit_k_max 16
_diffrn_reflns_limit_k_min -16
_diffrn_reflns_limit_l_max 22
_diffrn_reflns_limit_l_min -23
_diffrn_reflns_number 34426
_diffrn_reflns_theta_full 26.03
_diffrn_reflns_theta_max 26.03
_diffrn_reflns_theta_min 2.63
_diffrn_standards_decay_% none
_exptl_absorpt_coefficient_mu 12.603
_exptl_absorpt_correction_T_max 0.5185
_exptl_absorpt_correction_T_min 0.0812
_exptl_absorpt_correction_type multi-scan
_exptl_absorpt_process_details 'Denzo-SMN, Otwinowski & Minor 1997'
_exptl_crystal_colour black
_exptl_crystal_density_diffrn 2.980
_exptl_crystal_density_method 'not measured'
_exptl_crystal_description needle
_exptl_crystal_F_000 3208
_exptl_crystal_size_max 0.40
_exptl_crystal_size_mid 0.12
_exptl_crystal_size_min 0.06
_refine_diff_density_max 2.366
_refine_diff_density_min -2.992
_refine_diff_density_rms 0.332
_refine_ls_extinction_coef 0.00016(3)
_refine_ls_extinction_expression Fc^*^=kFc[1+0.001xFc^2^\l^3^/sin(2\q)]^-1/4^
_refine_ls_extinction_method SHELXL
_refine_ls_goodness_of_fit_ref 1.030
_refine_ls_hydrogen_treatment constr
_refine_ls_matrix_type full
_refine_ls_number_parameters 497
_refine_ls_number_reflns 7847
_refine_ls_number_restraints 0
_refine_ls_restrained_S_all 1.030
_refine_ls_R_factor_all 0.0895
_refine_ls_R_factor_gt 0.0552
_refine_ls_shift/su_max 0.001
_refine_ls_shift/su_mean 0.000
_refine_ls_structure_factor_coef Fsqd
_refine_ls_weighting_details 'calc w=1/[\s^2^(Fo^2^)+(0.0702P)^2^+9.0973P] where P=(Fo^2^+2Fc^2^)/3'
_refine_ls_weighting_scheme calc
_refine_ls_wR_factor_gt 0.1241
_refine_ls_wR_factor_ref 0.1380
_reflns_number_gt 5477
_reflns_number_total 7847
_reflns_threshold_expression >2sigma(I)
_cod_data_source_file b104276a.txt
_cod_data_source_block '[Mn(salen)]4n[Re6Te8(CN)6]n'
_cod_depositor_comments
;
 Changing the _geom_angle_atom_site_label_a, _geom_angle_atom_site_label_b,
 _geom_angle_atom_site_label_c, _geom_angle_site_symmetry_a,
 _geom_angle_site_symmetry_c tags to the _geom_angle_atom_site_label_1,
 _geom_angle_atom_site_label_2, _geom_angle_atom_site_label_3,
 _geom_angle_site_symmetry_1, _geom_angle_site_symmetry_3 tags.

 Antanas Vaitkus,
 2017-01-29

The following automatic conversions were performed:

'_symmetry_cell_setting' value 'Monoclinic' changed to 'monoclinic'
according to
/usr/data/users/saulius/automatic-downloads/retrospective/RSC/lib/dictionaries/cif_core.dic
dictionary named 'cif_core.dic' version 2.4.2 from 2011-04-26.

Automatic conversion script
Id: cif_fix_values 2281 2013-09-26 08:29:07Z andrius 
;
_cod_original_sg_symbol_H-M P2(1)/n
_cod_database_code 7114790

loop_
_symmetry_equiv_pos_as_xyz
'x, y, z'
'-x+1/2, y+1/2, -z+1/2'
'-x, -y, -z'
'x-1/2, -y-1/2, z-1/2'

loop_
_atom_site_label
_atom_site_type_symbol
_atom_site_fract_x
_atom_site_fract_y
_atom_site_fract_z
_atom_site_U_iso_or_equiv
_atom_site_adp_type
_atom_site_occupancy
_atom_site_symmetry_multiplicity
_atom_site_calc_flag
_atom_site_refinement_flags
Re1 Re 0.98629(3) 0.94166(4) 0.40691(2) 0.01526(14) Uani 1 1 d .
Re2 Re 0.88990(3) 1.06056(4) 0.47313(2) 0.01550(14) Uani 1 1 d .
Re3 Re 1.05252(3) 1.11223(4) 0.46643(2) 0.01573(14) Uani 1 1 d .
Te1 Te 0.92767(5) 1.11360(7) 0.34673(4) 0.0191(2) Uani 1 1 d .
Te2 Te 1.14902(5) 0.99273(6) 0.40044(4) 0.0187(2) Uani 1 1 d .
Te3 Te 0.82312(5) 0.89023(7) 0.41257(4) 0.0196(2) Uani 1 1 d .
Te4 Te 1.04301(5) 0.76798(6) 0.46849(4) 0.0198(2) Uani 1 1 d .
Mn1 Mn 0.61118(12) 1.26402(15) 0.34896(9) 0.0185(4) Uani 1 1 d .
Mn2 Mn 1.16254(15) 1.34898(18) 0.29939(12) 0.0324(5) Uani 1 1 d .
O1 O 0.6678(6) 1.3775(7) 0.3931(4) 0.025(2) Uani 1 1 d .
O2 O 0.5246(6) 1.2600(7) 0.4052(4) 0.027(2) Uani 1 1 d .
O3 O 1.1567(7) 1.4862(8) 0.3127(6) 0.046(3) Uani 1 1 d .
O4 O 1.0503(6) 1.3451(7) 0.2405(5) 0.030(2) Uani 1 1 d .
N1 N 0.7006(7) 1.1646(8) 0.4278(5) 0.022(2) Uani 1 1 d .
N2 N 0.5633(7) 1.1451(9) 0.2961(6) 0.029(3) Uani 1 1 d .
N3 N 0.6993(7) 1.2484(8) 0.2872(5) 0.021(3) Uani 1 1 d .
N4 N 0.5321(7) 1.3491(8) 0.2555(5) 0.021(2) Uani 1 1 d .
N5 N 1.1381(7) 1.2999(8) 0.4007(6) 0.025(3) Uani 1 1 d .
N7 N 1.2902(8) 1.3541(10) 0.3203(7) 0.039(3) Uani 1 1 d .
N8 N 1.1863(8) 1.2106(10) 0.2724(6) 0.034(3) Uani 1 1 d .
C1 C 0.5907(13) 1.1323(14) 0.2294(8) 0.056(5) Uani 1 1 d .
H1A H 0.5528 1.1709 0.1913 0.067 Uiso 1 1 calc R
H1B H 0.5858 1.0619 0.2154 0.067 Uiso 1 1 calc R
C2 C 0.6790(10) 1.1643(12) 0.2360(8) 0.037(4) Uani 1 1 d .
H2A H 0.6887 1.1846 0.1882 0.045 Uiso 1 1 calc R
H2B H 0.7184 1.1087 0.2531 0.045 Uiso 1 1 calc R
C3 C 0.7716(8) 1.2925(10) 0.2957(6) 0.021(3) Uani 1 1 d .
H3A H 0.8095 1.2747 0.2649 0.025 Uiso 1 1 calc R
C4 C 0.8004(9) 1.3684(12) 0.3494(7) 0.030(3) Uani 1 1 d .
C5 C 0.8887(9) 1.4010(11) 0.3592(7) 0.031(4) Uani 1 1 d .
H5A H 0.9246 1.3740 0.3296 0.037 Uiso 1 1 calc R
C6 C 0.9216(10) 1.4681(11) 0.4088(7) 0.030(3) Uani 1 1 d .
H6A H 0.9801 1.4885 0.4144 0.036 Uiso 1 1 calc R
C7 C 0.8688(9) 1.5078(12) 0.4522(7) 0.035(4) Uani 1 1 d .
H7A H 0.8912 1.5571 0.4865 0.042 Uiso 1 1 calc R
C8 C 0.7861(9) 1.4772(11) 0.4463(7) 0.032(3) Uani 1 1 d .
H8A H 0.7522 1.5052 0.4772 0.038 Uiso 1 1 calc R
C9 C 0.7487(9) 1.4058(10) 0.3962(6) 0.022(3) Uani 1 1 d .
C10 C 0.5124(9) 1.0806(10) 0.3174(7) 0.027(3) Uani 1 1 d .
H10A H 0.4977 1.0234 0.2887 0.032 Uiso 1 1 calc R
C11 C 0.4769(9) 1.0902(11) 0.3818(7) 0.029(3) Uani 1 1 d .
C12 C 0.4300(8) 1.0104(12) 0.4006(7) 0.031(4) Uani 1 1 d .
H12A H 0.4249 0.9518 0.3726 0.037 Uiso 1 1 calc R
C13 C 0.3922(9) 1.0159(12) 0.4576(7) 0.034(4) Uani 1 1 d .
H13A H 0.3634 0.9600 0.4716 0.040 Uiso 1 1 calc R
C14 C 0.3953(9) 1.1042(13) 0.4968(8) 0.034(4) Uani 1 1 d .
H14A H 0.3653 1.1091 0.5352 0.041 Uiso 1 1 calc R
C15 C 0.4411(9) 1.1830(14) 0.4800(7) 0.038(4) Uani 1 1 d .
H15A H 0.4443 1.2410 0.5084 0.046 Uiso 1 1 calc R
C16 C 0.4840(8) 1.1809(10) 0.4215(6) 0.019(3) Uani 1 1 d .
C17 C 1.3321(9) 1.2705(12) 0.2906(7) 0.033(4) Uani 1 1 d .
H17A H 1.3923 1.2612 0.3172 0.040 Uiso 1 1 calc R
H17B H 1.3323 1.2806 0.2390 0.040 Uiso 1 1 calc R
C18 C 1.2746(9) 1.1820(13) 0.3017(8) 0.039(4) Uani 1 1 d .
H18A H 1.2903 1.1231 0.2764 0.047 Uiso 1 1 calc R
H18B H 1.2819 1.1664 0.3535 0.047 Uiso 1 1 calc R
C19 C 1.1272(10) 1.1508(13) 0.2385(7) 0.039(4) Uani 1 1 d .
H19A H 1.1451 1.0846 0.2343 0.047 Uiso 1 1 calc R
C20 C 1.0431(9) 1.1709(11) 0.2083(7) 0.028(3) Uani 1 1 d .
C21 C 0.9900(10) 1.0931(12) 0.1757(8) 0.035(4) Uani 1 1 d .
H21A H 1.0122 1.0278 0.1789 0.042 Uiso 1 1 calc R
C22 C 0.9073(11) 1.1099(14) 0.1397(8) 0.045(4) Uani 1 1 d .
H22A H 0.8726 1.0571 0.1172 0.054 Uiso 1 1 calc R
C23 C 0.8753(10) 1.2029(13) 0.1364(7) 0.037(4) Uani 1 1 d .
H23A H 0.8186 1.2147 0.1097 0.045 Uiso 1 1 calc R
C24 C 0.9230(9) 1.2820(12) 0.1712(7) 0.033(4) Uani 1 1 d .
H24A H 0.8975 1.3455 0.1697 0.040 Uiso 1 1 calc R
C25 C 1.0077(10) 1.2683(14) 0.2079(7) 0.039(4) Uani 1 1 d .
C26 C 1.3371(11) 1.4223(15) 0.3589(9) 0.050(5) Uani 1 1 d .
H26A H 1.3979 1.4133 0.3717 0.060 Uiso 1 1 calc R
C27 C 1.3013(11) 1.5078(14) 0.3817(8) 0.044(4) Uani 1 1 d .
C28 C 1.3616(12) 1.5762(16) 0.4274(8) 0.052(5) Uani 1 1 d .
H28A H 1.4198 1.5571 0.4450 0.063 Uiso 1 1 calc R
C29 C 1.3333(12) 1.6681(15) 0.4444(9) 0.055(5) Uani 1 1 d .
H29A H 1.3711 1.7103 0.4762 0.065 Uiso 1 1 calc R
C30 C 1.2500(13) 1.6982(14) 0.4151(9) 0.054(5) Uani 1 1 d .
H30A H 1.2314 1.7623 0.4253 0.065 Uiso 1 1 calc R
C31 C 1.1926(11) 1.6347(12) 0.3703(8) 0.039(4) Uani 1 1 d .
H31A H 1.1358 1.6570 0.3503 0.046 Uiso 1 1 calc R
C32 C 1.2169(9) 1.5397(11) 0.3543(7) 0.027(3) Uani 1 1 d .
C33 C 0.7690(9) 1.1265(10) 0.4442(7) 0.024(3) Uani 1 1 d .
C34 C 0.5252(9) 1.3830(10) 0.1976(7) 0.024(3) Uani 1 1 d .
C35 C 1.1104(9) 1.2355(10) 0.4263(7) 0.025(3) Uani 1 1 d .

loop_
_atom_site_aniso_label
_atom_site_aniso_U_11
_atom_site_aniso_U_22
_atom_site_aniso_U_33
_atom_site_aniso_U_23
_atom_site_aniso_U_13
_atom_site_aniso_U_12
Re1 0.0155(3) 0.0143(3) 0.0149(3) -0.00036(19) 0.00049(19) -0.0006(2)
Re2 0.0149(3) 0.0146(3) 0.0159(3) 0.00088(19) 0.00055(19) 0.0012(2)
Re3 0.0171(3) 0.0126(3) 0.0168(3) 0.00030(19) 0.0018(2) -0.0005(2)
Te1 0.0204(5) 0.0191(5) 0.0165(4) 0.0037(3) 0.0010(3) 0.0029(4)
Te2 0.0177(4) 0.0194(5) 0.0187(4) 0.0008(3) 0.0028(3) -0.0001(4)
Te3 0.0173(4) 0.0203(5) 0.0197(4) -0.0024(3) 0.0002(3) -0.0036(4)
Te4 0.0240(5) 0.0134(5) 0.0214(4) -0.0006(3) 0.0031(3) 0.0012(4)
Mn1 0.0192(10) 0.0183(11) 0.0164(9) -0.0001(8) 0.0000(7) 0.0019(9)
Mn2 0.0317(13) 0.0278(14) 0.0363(13) 0.0024(10) 0.0036(10) -0.0007(11)
O1 0.024(5) 0.024(6) 0.024(5) -0.005(4) -0.002(4) 0.000(4)
O2 0.026(5) 0.032(6) 0.022(5) -0.006(4) 0.002(4) 0.001(5)
O3 0.056(8) 0.024(7) 0.058(7) 0.000(5) 0.007(6) -0.003(6)
O4 0.031(6) 0.011(5) 0.048(6) 0.002(4) 0.004(4) 0.000(4)
N1 0.030(7) 0.010(6) 0.025(6) 0.006(5) 0.003(5) 0.001(5)
N2 0.031(7) 0.030(8) 0.025(6) -0.010(5) 0.003(5) -0.008(6)
N3 0.019(6) 0.020(7) 0.022(6) 0.008(4) -0.001(4) 0.004(5)
N4 0.031(7) 0.012(6) 0.019(6) 0.005(4) 0.006(5) -0.003(5)
N5 0.032(7) 0.011(6) 0.034(6) -0.001(5) 0.013(5) 0.001(5)
N7 0.030(7) 0.028(8) 0.053(8) 0.003(6) -0.007(6) -0.003(6)
N8 0.031(7) 0.034(8) 0.036(7) 0.001(6) 0.002(5) 0.002(6)
C1 0.092(16) 0.047(12) 0.036(10) -0.023(8) 0.031(10) -0.012(11)
C2 0.043(10) 0.039(11) 0.031(8) -0.012(7) 0.010(7) 0.008(8)
C3 0.021(7) 0.021(8) 0.024(7) 0.007(5) 0.010(5) 0.012(6)
C4 0.017(7) 0.033(9) 0.036(8) 0.015(7) -0.004(6) 0.001(6)
C5 0.038(9) 0.031(9) 0.028(8) 0.024(7) 0.017(6) 0.003(7)
C6 0.034(9) 0.021(8) 0.035(8) 0.012(6) 0.008(7) -0.007(7)
C7 0.034(9) 0.040(10) 0.020(7) 0.012(6) -0.018(6) -0.032(8)
C8 0.031(8) 0.028(9) 0.036(8) -0.004(7) 0.006(6) 0.001(7)
C9 0.027(8) 0.021(8) 0.021(7) 0.005(5) 0.010(6) 0.005(6)
C10 0.034(9) 0.014(8) 0.028(7) -0.005(6) -0.005(6) 0.003(6)
C11 0.027(8) 0.029(9) 0.032(8) 0.017(7) 0.004(6) 0.009(7)
C12 0.020(7) 0.037(10) 0.033(8) 0.020(7) 0.001(6) -0.013(7)
C13 0.024(8) 0.036(10) 0.034(8) 0.004(7) -0.010(6) -0.011(7)
C14 0.018(8) 0.054(12) 0.034(8) 0.007(7) 0.013(6) -0.003(7)
C15 0.033(9) 0.066(13) 0.017(7) 0.000(7) 0.006(6) -0.003(8)
C16 0.016(7) 0.018(7) 0.021(6) 0.003(5) -0.001(5) 0.008(6)
C17 0.019(7) 0.049(11) 0.029(8) 0.001(7) -0.003(6) 0.008(7)
C18 0.032(9) 0.041(10) 0.038(9) 0.005(7) -0.004(7) 0.009(8)
C19 0.043(10) 0.036(10) 0.034(8) -0.009(7) -0.005(7) -0.006(8)
C20 0.036(9) 0.025(9) 0.021(7) -0.005(6) 0.005(6) 0.007(7)
C21 0.044(10) 0.025(9) 0.039(9) -0.001(7) 0.016(7) -0.007(8)
C22 0.047(11) 0.050(13) 0.034(9) -0.012(8) -0.001(8) -0.007(9)
C23 0.029(9) 0.056(12) 0.026(8) 0.006(7) 0.003(6) 0.001(8)
C24 0.034(9) 0.032(10) 0.033(8) 0.013(7) 0.006(6) -0.001(7)
C25 0.032(9) 0.058(12) 0.028(8) 0.000(7) 0.010(6) -0.013(8)
C26 0.032(10) 0.057(13) 0.055(11) 0.008(9) -0.004(8) -0.008(9)
C27 0.051(11) 0.051(12) 0.031(8) -0.019(8) 0.012(7) -0.014(9)
C28 0.049(11) 0.076(16) 0.033(9) -0.009(9) 0.012(8) -0.018(10)
C29 0.048(12) 0.062(14) 0.058(11) -0.027(10) 0.022(9) -0.008(10)
C30 0.069(14) 0.039(12) 0.061(12) -0.008(9) 0.033(10) 0.017(10)
C31 0.055(11) 0.031(10) 0.034(8) -0.007(7) 0.018(7) -0.007(8)
C32 0.017(7) 0.032(9) 0.032(8) -0.004(6) 0.004(6) -0.008(6)
C33 0.025(8) 0.017(8) 0.022(7) 0.004(5) -0.011(5) 0.001(6)
C34 0.027(8) 0.018(8) 0.027(8) -0.010(6) 0.001(6) 0.002(6)
C35 0.028(8) 0.016(8) 0.030(7) 0.000(6) 0.004(6) 0.004(6)

loop_
_atom_type_symbol
_atom_type_description
_atom_type_scat_dispersion_real
_atom_type_scat_dispersion_imag
_atom_type_scat_source
C C 0.0033 0.0016 'International Tables Vol C Tables 4.2.6.8 and 6.1.1.4'
H H 0.0000 0.0000 'International Tables Vol C Tables 4.2.6.8 and 6.1.1.4'
N N 0.0061 0.0033 'International Tables Vol C Tables 4.2.6.8 and 6.1.1.4'
Te Te -0.5308 1.6751 'International Tables Vol C Tables 4.2.6.8 and 6.1.1.4'
Re Re -1.0185 7.2310 'International Tables Vol C Tables 4.2.6.8 and 6.1.1.4'
Mn Mn 0.3368 0.7283 'International Tables Vol C Tables 4.2.6.8 and 6.1.1.4'
O O 0.0106 0.0060 'International Tables Vol C Tables 4.2.6.8 and 6.1.1.4'

loop_
_geom_angle_atom_site_label_1
_geom_angle_atom_site_label_2
_geom_angle_atom_site_label_3
_geom_angle
_geom_angle_site_symmetry_1
_geom_angle_site_symmetry_3
C34 Re1 Te1 88.4(4) 2_645 .
C34 Re1 Re2 134.6(4) 2_645 3_776
Te1 Re1 Re2 120.05(3) . 3_776
C34 Re1 Te2 87.4(4) 2_645 .
Te1 Re1 Te2 90.41(3) . .
Re2 Re1 Te2 60.18(2) 3_776 .
C34 Re1 Re3 132.1(4) 2_645 .
Te1 Re1 Re3 60.09(2) . .
Re2 Re1 Re3 59.965(18) 3_776 .
Te2 Re1 Re3 60.26(2) . .
C34 Re1 Te3 92.3(4) 2_645 .
Te1 Re1 Te3 89.53(3) . .
Re2 Re1 Te3 120.13(3) 3_776 .
Te2 Re1 Te3 179.67(3) . .
Re3 Re1 Te3 119.97(3) . .
C34 Re1 Re2 135.6(4) 2_645 .
Te1 Re1 Re2 59.91(2) . .
Re2 Re1 Re2 89.72(2) 3_776 .
Te2 Re1 Re2 120.18(3) . .
Re3 Re1 Re2 59.919(19) . .
Te3 Re1 Re2 60.05(2) . .
C34 Re1 Re3 138.0(4) 2_645 3_776
Te1 Re1 Re3 119.60(3) . 3_776
Re2 Re1 Re3 60.013(18) 3_776 3_776
Te2 Re1 Re3 120.19(3) . 3_776
Re3 Re1 Re3 89.92(2) . 3_776
Te3 Re1 Re3 60.12(2) . 3_776
Re2 Re1 Re3 59.688(18) . 3_776
C34 Re1 Te4 92.0(4) 2_645 .
Te1 Re1 Te4 179.05(3) . .
Re2 Re1 Te4 60.17(2) 3_776 .
Te2 Re1 Te4 90.47(3) . .
Re3 Re1 Te4 120.13(3) . .
Te3 Re1 Te4 89.60(3) . .
Re2 Re1 Te4 119.30(3) . .
Re3 Re1 Te4 59.61(2) 3_776 .
C33 Re2 Re1 134.5(4) . 3_776
C33 Re2 Te1 90.5(4) . .
Re1 Re2 Te1 120.30(3) 3_776 .
C33 Re2 Re3 134.5(4) . 3_776
Re1 Re2 Re3 60.180(19) 3_776 3_776
Te1 Re2 Re3 119.85(3) . 3_776
C33 Re2 Re3 135.2(4) . .
Re1 Re2 Re3 60.292(18) 3_776 .
Te1 Re2 Re3 60.01(2) . .
Re3 Re2 Re3 90.21(2) 3_776 .
C33 Re2 Te2 89.2(4) . 3_776
Re1 Re2 Te2 60.04(2) 3_776 3_776
Te1 Re2 Te2 179.65(3) . 3_776
Re3 Re2 Te2 60.29(2) 3_776 3_776
Re3 Re2 Te2 120.34(3) . 3_776
C33 Re2 Re1 135.2(4) . .
Re1 Re2 Re1 90.28(2) 3_776 .
Te1 Re2 Re1 59.68(2) . .
Re3 Re2 Re1 60.175(18) 3_776 .
Re3 Re2 Re1 59.922(19) . .
Te2 Re2 Re1 120.46(3) 3_776 .
C33 Re2 Te3 89.8(4) . .
Re1 Re2 Te3 120.41(3) 3_776 .
Te1 Re2 Te3 89.31(3) . .
Re3 Re2 Te3 60.23(2) 3_776 .
Re3 Re2 Te3 119.83(3) . .
Te2 Re2 Te3 90.51(3) 3_776 .
Re1 Re2 Te3 59.91(2) . .
C33 Re2 Te4 90.0(4) . 3_776
Re1 Re2 Te4 60.24(2) 3_776 3_776
Te1 Re2 Te4 89.74(3) . 3_776
Re3 Re2 Te4 120.42(3) 3_776 3_776
Re3 Re2 Te4 59.72(2) . 3_776
Te2 Re2 Te4 90.44(3) 3_776 3_776
Re1 Re2 Te4 119.64(3) . 3_776
Te3 Re2 Te4 179.04(3) . 3_776
C35 Re3 Te4 90.7(4) . 3_776
C35 Re3 Re2 135.1(4) . 3_776
Te4 Re3 Re2 120.36(3) 3_776 3_776
C35 Re3 Te1 89.3(4) . .
Te4 Re3 Te1 89.98(3) 3_776 .
Re2 Re3 Te1 119.56(3) 3_776 .
C35 Re3 Re2 135.1(4) . .
Te4 Re3 Re2 60.27(2) 3_776 .
Re2 Re3 Re2 89.79(2) 3_776 .
Te1 Re3 Re2 59.87(2) . .
C35 Re3 Re1 133.4(3) . .
Te4 Re3 Re1 120.43(3) 3_776 .
Re2 Re3 Re1 59.856(18) 3_776 .
Te1 Re3 Re1 59.71(2) . .
Re2 Re3 Re1 60.159(18) . .
C35 Re3 Re1 136.6(3) . 3_776
Te4 Re3 Re1 60.23(2) 3_776 3_776
Re2 Re3 Re1 60.137(18) 3_776 3_776
Te1 Re3 Re1 119.56(3) . 3_776
Re2 Re3 Re1 59.695(18) . 3_776
Re1 Re3 Re1 90.08(2) . 3_776
C35 Re3 Te3 91.3(4) . 3_776
Te4 Re3 Te3 89.80(3) 3_776 3_776
Re2 Re3 Te3 60.11(2) 3_776 3_776
Te1 Re3 Te3 179.40(3) . 3_776
Re2 Re3 Te3 119.55(3) . 3_776
Re1 Re3 Te3 119.97(3) . 3_776
Re1 Re3 Te3 59.86(2) 3_776 3_776
C35 Re3 Te2 88.9(4) . .
Te4 Re3 Te2 179.60(3) 3_776 .
Re2 Re3 Te2 60.00(2) 3_776 .
Te1 Re3 Te2 89.95(3) . .
Re2 Re3 Te2 120.00(3) . .
Re1 Re3 Te2 59.84(2) . .
Re1 Re3 Te2 120.13(3) 3_776 .
Te3 Re3 Te2 90.28(3) 3_776 .
Re1 Te1 Re2 60.41(2) . .
Re1 Te1 Re3 60.20(2) . .
Re2 Te1 Re3 60.12(2) . .
Re1 Te2 Re2 59.78(2) . 3_776
Re1 Te2 Re3 59.90(2) . .
Re2 Te2 Re3 59.71(2) 3_776 .
Re1 Te3 Re2 60.04(2) . .
Re1 Te3 Re3 60.03(2) . 3_776
Re2 Te3 Re3 59.66(2) . 3_776
Re3 Te4 Re2 60.00(2) 3_776 3_776
Re3 Te4 Re1 60.16(2) 3_776 .
Re2 Te4 Re1 59.59(2) 3_776 .
O1 Mn1 O2 96.0(4) . .
O1 Mn1 N2 173.0(4) . .
O2 Mn1 N2 90.9(4) . .
O1 Mn1 N3 91.3(4) . .
O2 Mn1 N3 172.1(5) . .
N2 Mn1 N3 81.7(5) . .
O1 Mn1 N4 93.9(4) . .
O2 Mn1 N4 96.2(4) . .
N2 Mn1 N4 85.7(4) . .
N3 Mn1 N4 86.2(4) . .
O1 Mn1 N1 91.0(4) . .
O2 Mn1 N1 92.0(4) . .
N2 Mn1 N1 88.4(5) . .
N3 Mn1 N1 84.8(4) . .
N4 Mn1 N1 169.9(4) . .
O3 Mn2 O4 92.3(5) . .
O3 Mn2 N7 90.8(5) . .
O4 Mn2 N7 156.1(5) . .
O3 Mn2 N8 168.0(5) . .
O4 Mn2 N8 91.4(5) . .
N7 Mn2 N8 81.2(5) . .
O3 Mn2 N5 99.5(5) . .
O4 Mn2 N5 101.7(4) . .
N7 Mn2 N5 101.2(5) . .
N8 Mn2 N5 90.9(5) . .
C9 O1 Mn1 128.5(8) . .
C16 O2 Mn1 126.6(8) . .
C32 O3 Mn2 125.0(10) . .
C25 O4 Mn2 128.5(10) . .
C33 N1 Mn1 147.4(10) . .
C10 N2 C1 120.6(13) . .
C10 N2 Mn1 126.0(9) . .
C1 N2 Mn1 113.4(10) . .
C3 N3 C2 120.7(11) . .
C3 N3 Mn1 126.1(9) . .
C2 N3 Mn1 112.3(9) . .
C34 N4 Mn1 149.5(10) . .
C35 N5 Mn2 141.4(11) . .
C26 N7 C17 120.4(14) . .
C26 N7 Mn2 125.1(13) . .
C17 N7 Mn2 114.5(9) . .
C19 N8 C18 124.2(14) . .
C19 N8 Mn2 123.8(11) . .
C18 N8 Mn2 111.7(10) . .
N2 C1 C2 110.4(13) . .
C1 C2 N3 111.3(12) . .
N3 C3 C4 124.5(12) . .
C9 C4 C5 118.4(13) . .
C9 C4 C3 123.6(12) . .
C5 C4 C3 117.7(13) . .
C6 C5 C4 121.9(14) . .
C5 C6 C7 119.0(14) . .
C8 C7 C6 121.1(14) . .
C7 C8 C9 122.4(14) . .
O1 C9 C8 120.1(11) . .
O1 C9 C4 122.8(12) . .
C8 C9 C4 117.0(13) . .
N2 C10 C11 124.6(13) . .
C12 C11 C16 121.3(13) . .
C12 C11 C10 117.4(14) . .
C16 C11 C10 121.1(13) . .
C13 C12 C11 120.6(16) . .
C12 C13 C14 120.1(15) . .
C15 C14 C13 120.4(14) . .
C14 C15 C16 122.0(16) . .
O2 C16 C15 120.1(13) . .
O2 C16 C11 124.3(11) . .
C15 C16 C11 115.5(13) . .
N7 C17 C18 102.8(12) . .
N8 C18 C17 106.7(12) . .
N8 C19 C20 128.5(16) . .
C19 C20 C21 118.5(15) . .
C19 C20 C25 122.2(14) . .
C21 C20 C25 119.3(14) . .
C22 C21 C20 121.2(16) . .
C23 C22 C21 119.3(16) . .
C22 C23 C24 122.2(15) . .
C25 C24 C23 120.4(16) . .
O4 C25 C24 118.4(16) . .
O4 C25 C20 124.2(13) . .
C24 C25 C20 117.5(15) . .
N7 C26 C27 122.6(16) . .
C32 C27 C26 123.9(14) . .
C32 C27 C28 118.4(17) . .
C26 C27 C28 116.7(17) . .
C29 C28 C27 120.2(18) . .
C30 C29 C28 119.8(17) . .
C29 C30 C31 120.5(17) . .
C32 C31 C30 121.7(16) . .
O3 C32 C31 116.1(14) . .
O3 C32 C27 124.6(15) . .
C31 C32 C27 119.3(14) . .
N1 C33 Re2 179.5(13) . .
N4 C34 Re1 179.1(12) . 2_655
N5 C35 Re3 175.6(12) . .

loop_
_geom_bond_atom_site_label_1
_geom_bond_atom_site_label_2
_geom_bond_distance
_geom_bond_site_symmetry_2
Re1 C34 2.111(14) 2_645
Re1 Te1 2.6795(10) .
Re1 Re2 2.6842(7) 3_776
Re1 Te2 2.6913(10) .
Re1 Re3 2.6929(7) .
Re1 Te3 2.6956(10) .
Re1 Re2 2.6994(7) .
Re1 Re3 2.7004(7) 3_776
Re1 Te4 2.7021(10) .
Re2 C33 2.080(13) .
Re2 Re1 2.6842(7) 3_776
Re2 Te1 2.6859(9) .
Re2 Re3 2.6871(7) 3_776
Re2 Re3 2.6928(7) .
Re2 Te2 2.6949(9) 3_776
Re2 Te3 2.6995(10) .
Re2 Te4 2.7002(10) 3_776
Re3 C35 2.122(14) .
Re3 Te4 2.6852(10) 3_776
Re3 Re2 2.6871(7) 3_776
Re3 Te1 2.6897(9) .
Re3 Re1 2.7004(7) 3_776
Re3 Te3 2.7027(9) 3_776
Re3 Te2 2.7028(10) .
Te2 Re2 2.6949(9) 3_776
Te3 Re3 2.7027(9) 3_776
Te4 Re3 2.6852(10) 3_776
Te4 Re2 2.7002(10) 3_776
Mn1 O1 1.889(9) .
Mn1 O2 1.900(9) .
Mn1 N2 1.968(12) .
Mn1 N3 2.006(10) .
Mn1 N4 2.269(10) .
Mn1 N1 2.280(11) .
Mn2 O3 1.884(11) .
Mn2 O4 1.897(10) .
Mn2 N7 1.977(13) .
Mn2 N8 2.003(13) .
Mn2 N5 2.144(11) .
O1 C9 1.325(16) .
O2 C16 1.320(16) .
O3 C32 1.323(17) .
O4 C25 1.324(19) .
N1 C33 1.182(16) .
N2 C10 1.308(18) .
N2 C1 1.429(17) .
N3 C3 1.272(16) .
N3 C2 1.492(18) .
N4 C34 1.175(16) .
N5 C35 1.130(17) .
N7 C26 1.31(2) .
N7 C17 1.482(19) .
N8 C19 1.304(19) .
N8 C18 1.446(18) .
C1 C2 1.44(2) .
C3 C4 1.45(2) .
C4 C9 1.420(19) .
C4 C5 1.439(19) .
C5 C6 1.34(2) .
C6 C7 1.39(2) .
C7 C8 1.355(19) .
C8 C9 1.400(19) .
C10 C11 1.451(19) .
C11 C12 1.399(19) .
C11 C16 1.44(2) .
C12 C13 1.34(2) .
C13 C14 1.41(2) .
C14 C15 1.37(2) .
C15 C16 1.413(17) .
C17 C18 1.55(2) .
C19 C20 1.36(2) .
C20 C21 1.41(2) .
C20 C25 1.43(2) .
C21 C22 1.37(2) .
C22 C23 1.36(2) .
C23 C24 1.40(2) .
C24 C25 1.39(2) .
C26 C27 1.40(2) .
C27 C32 1.40(2) .
C27 C28 1.48(2) .
C28 C29 1.39(3) .
C29 C30 1.38(2) .
C30 C31 1.41(2) .
C31 C32 1.40(2) .
C34 Re1 2.111(14) 2_655
